data_4080344
loop_
_publ_author_name
'Monreal, Marisa J.'
'Wright, Robert J.'
'Morris, David E.'
'Scott, Brian L.'
'Golden, Jeffery T.'
'Power, Philip P.'
'Kiplinger, Jaqueline L.'

_publ_section_title
;
 Thorium(IV) and Uranium(IV) Halide Complexes Supported by Bulky
 \b-Diketiminate Ligands
;
_journal_issue 5
_journal_name_full Organometallics
_journal_page_first 1423
_journal_paper_doi 10.1021/om3010965
_journal_volume 32
_journal_year 2013
_chemical_formula_sum 'C39 H63 Cl3 N2 O U'
_chemical_formula_weight 920.29
_chemical_name_systematic
; 
 ? 
;
_space_group_IT_number 15
_symmetry_cell_setting monoclinic
_symmetry_space_group_name_Hall '-C 2yc'
_symmetry_space_group_name_H-M 'C 1 2/c 1'
_atom_sites_solution_hydrogens geom
_atom_sites_solution_primary direct
_atom_sites_solution_secondary difmap
_audit_creation_method SHELXL-97
_cell_angle_alpha 90.00
_cell_angle_beta 124.222(3)
_cell_angle_gamma 90.00
_cell_formula_units_Z 8
_cell_length_a 35.507(8)
_cell_length_b 12.576(3)
_cell_length_c 22.923(5)
_cell_measurement_temperature 141(2)
_cell_volume 8464(3)
_computing_cell_refinement 'SAINT 4.05 (Bruker, 1996)'
_computing_data_collection 'SMART 4.210 (Bruker, 1996)'
_computing_data_reduction 'SAINT 4.05 (Bruker, 1996)'
_computing_molecular_graphics 'SHELXTL 6.10 (Bruker, 2001)'
_computing_publication_material 'SHELXTL 6.10 (Bruker, 2001)'
_computing_structure_refinement 'SHELXL-97 (Sheldrick, 1997)'
_computing_structure_solution 'SHELXS-97 (Sheldrick, 1997)'
_diffrn_ambient_temperature 141(2)
_diffrn_measured_fraction_theta_full 1.000
_diffrn_measured_fraction_theta_max 1.000
_diffrn_measurement_device_type 'Bruker SMART 1k CCD'
_diffrn_measurement_method '\f scans'
_diffrn_radiation_monochromator graphite
_diffrn_radiation_source 'fine-focus sealed tube'
_diffrn_radiation_type MoK\a
_diffrn_radiation_wavelength 0.71073
_diffrn_reflns_av_R_equivalents 0.1002
_diffrn_reflns_av_sigmaI/netI 0.1166
_diffrn_reflns_limit_h_max 42
_diffrn_reflns_limit_h_min -42
_diffrn_reflns_limit_k_max 13
_diffrn_reflns_limit_k_min -15
_diffrn_reflns_limit_l_max 27
_diffrn_reflns_limit_l_min -27
_diffrn_reflns_number 26476
_diffrn_reflns_theta_full 25.35
_diffrn_reflns_theta_max 25.35
_diffrn_reflns_theta_min 1.39
_diffrn_standards_decay_% 0
_diffrn_standards_interval_count 0
_diffrn_standards_interval_time 0
_diffrn_standards_number 0
_exptl_absorpt_coefficient_mu 4.054
_exptl_absorpt_correction_T_max 0.8546
_exptl_absorpt_correction_T_min 0.4187
_exptl_absorpt_correction_type multi-scan
_exptl_absorpt_process_details 'SADABS 2.03 (Sheldrick, 2001)'
_exptl_crystal_colour orange
_exptl_crystal_density_diffrn 1.444
_exptl_crystal_density_method 'not measured'
_exptl_crystal_description needle
_exptl_crystal_F_000 3696
_exptl_crystal_size_max 0.26
_exptl_crystal_size_mid 0.06
_exptl_crystal_size_min 0.04
_platon_squeeze_details
;
;
_refine_diff_density_max 1.492
_refine_diff_density_min -0.741
_refine_diff_density_rms 0.181
_refine_ls_extinction_method none
_refine_ls_goodness_of_fit_ref 0.947
_refine_ls_hydrogen_treatment constr
_refine_ls_matrix_type full
_refine_ls_number_parameters 361
_refine_ls_number_reflns 7763
_refine_ls_number_restraints 0
_refine_ls_restrained_S_all 0.947
_refine_ls_R_factor_all 0.1071
_refine_ls_R_factor_gt 0.0602
_refine_ls_shift/su_max 0.001
_refine_ls_shift/su_mean 0.000
_refine_ls_structure_factor_coef Fsqd
_refine_ls_weighting_details 'calc w=1/[\s^2^(Fo^2^)+(0.0730P)^2^+0.0000P] where P=(Fo^2^+2Fc^2^)/3'
_refine_ls_weighting_scheme calc
_refine_ls_wR_factor_gt 0.1280
_refine_ls_wR_factor_ref 0.1431
_reflns_number_gt 4848
_reflns_number_total 7763
_reflns_threshold_expression >2sigma(I)
_cod_data_source_file om3010965_si_002.cif
_cod_data_source_block ccd803s
_cod_original_sg_symbol_H-M 'C 2/c'
_cod_database_code 4080344

loop_
_symmetry_equiv_pos_as_xyz
'x, y, z'
'-x, y, -z+1/2'
'x+1/2, y+1/2, z'
'-x+1/2, y+1/2, -z+1/2'
'-x, -y, -z'
'x, -y, z-1/2'
'-x+1/2, -y+1/2, -z'
'x+1/2, -y+1/2, z-1/2'

loop_
_atom_site_label
_atom_site_type_symbol
_atom_site_fract_x
_atom_site_fract_y
_atom_site_fract_z
_atom_site_U_iso_or_equiv
_atom_site_adp_type
_atom_site_occupancy
_atom_site_symmetry_multiplicity
_atom_site_calc_flag
_atom_site_refinement_flags
O1 O 0.1785(2) 0.7451(6) 0.1183(3) 0.0391(17) Uani 1 1 d .
U1 U 0.148991(12) 0.92424(3) 0.088663(18) 0.02993(13) Uani 1 1 d .
Cl1 Cl 0.23117(8) 0.9648(2) 0.12461(13) 0.0417(7) Uani 1 1 d .
Cl2 Cl 0.18227(9) 0.9368(2) 0.22216(13) 0.0471(7) Uani 1 1 d .
Cl3 Cl 0.07424(9) 0.8361(2) 0.05948(14) 0.0479(7) Uani 1 1 d .
N1 N 0.1126(2) 1.0931(6) 0.0545(4) 0.0288(19) Uani 1 1 d .
N2 N 0.1176(2) 0.9314(6) -0.0354(4) 0.0283(18) Uani 1 1 d .
C1 C 0.0745(3) 1.1189(8) -0.0088(5) 0.033(2) Uani 1 1 d .
C2 C 0.0580(3) 1.0611(8) -0.0700(5) 0.034(2) Uani 1 1 d .
H2 H 0.0287 1.0788 -0.1074 0.041 Uiso 1 1 calc R
C3 C 0.0788(3) 0.9805(8) -0.0837(5) 0.029(2) Uani 1 1 d .
C4 C 0.0477(4) 1.2182(9) -0.0165(6) 0.049(3) Uani 1 1 d .
H4A H 0.0618 1.2528 0.0285 0.074 Uiso 1 1 calc R
H4B H 0.0171 1.1988 -0.0332 0.074 Uiso 1 1 calc R
H4C H 0.0473 1.2657 -0.0496 0.074 Uiso 1 1 calc R
C5 C 0.0542(4) 0.9499(10) -0.1626(5) 0.057(4) Uani 1 1 d .
H5A H 0.0709 0.8945 -0.1673 0.085 Uiso 1 1 calc R
H5B H 0.0524 1.0110 -0.1891 0.085 Uiso 1 1 calc R
H5C H 0.0240 0.9252 -0.1801 0.085 Uiso 1 1 calc R
C6 C 0.1318(3) 1.1664(8) 0.1132(4) 0.033(2) Uani 1 1 d .
C7 C 0.1678(3) 1.2267(8) 0.1266(5) 0.038(3) Uani 1 1 d .
C8 C 0.1883(4) 1.2886(9) 0.1863(6) 0.048(3) Uani 1 1 d .
H8 H 0.2140 1.3277 0.1985 0.058 Uiso 1 1 calc R
C9 C 0.1719(4) 1.2953(10) 0.2298(6) 0.056(3) Uani 1 1 d .
H9 H 0.1861 1.3390 0.2693 0.067 Uiso 1 1 calc R
C10 C 0.1347(4) 1.2363(11) 0.2126(6) 0.058(4) Uani 1 1 d .
H10 H 0.1235 1.2406 0.2406 0.070 Uiso 1 1 calc R
C11 C 0.1133(3) 1.1697(9) 0.1536(5) 0.042(3) Uani 1 1 d .
C12 C 0.1857(4) 1.2279(9) 0.0807(6) 0.044(3) Uani 1 1 d .
H12 H 0.1793 1.1576 0.0586 0.052 Uiso 1 1 calc R
C13 C 0.2356(4) 1.2461(11) 0.1177(6) 0.062(4) Uani 1 1 d .
H13A H 0.2434 1.2462 0.0838 0.094 Uiso 1 1 calc R
H13B H 0.2520 1.1904 0.1515 0.094 Uiso 1 1 calc R
H13C H 0.2435 1.3134 0.1415 0.094 Uiso 1 1 calc R
C14 C 0.1598(4) 1.3076(11) 0.0216(6) 0.075(4) Uani 1 1 d .
H14A H 0.1718 1.3077 -0.0070 0.113 Uiso 1 1 calc R
H14B H 0.1631 1.3772 0.0411 0.113 Uiso 1 1 calc R
H14C H 0.1282 1.2886 -0.0070 0.113 Uiso 1 1 calc R
C15 C 0.0707(3) 1.1108(9) 0.1369(5) 0.043(3) Uani 1 1 d .
H15 H 0.0586 1.0714 0.0929 0.052 Uiso 1 1 calc R
C16 C 0.0794(4) 1.0309(11) 0.1933(6) 0.063(4) Uani 1 1 d .
H16A H 0.0515 0.9958 0.1789 0.095 Uiso 1 1 calc R
H16B H 0.0911 1.0675 0.2371 0.095 Uiso 1 1 calc R
H16C H 0.1013 0.9792 0.1995 0.095 Uiso 1 1 calc R
C17 C 0.0335(4) 1.1910(11) 0.1244(6) 0.071(4) Uani 1 1 d .
H17A H 0.0277 1.2408 0.0884 0.106 Uiso 1 1 calc R
H17B H 0.0439 1.2285 0.1674 0.106 Uiso 1 1 calc R
H17C H 0.0060 1.1532 0.1095 0.106 Uiso 1 1 calc R
C19 C 0.1395(3) 0.8590(10) -0.0572(5) 0.035(3) Uani 1 1 d .
C20 C 0.1756(3) 0.9016(9) -0.0583(5) 0.041(3) Uani 1 1 d .
C21 C 0.1988(4) 0.8289(10) -0.0739(6) 0.051(3) Uani 1 1 d .
H21 H 0.2228 0.8545 -0.0755 0.061 Uiso 1 1 calc R
C22 C 0.1887(4) 0.7256(11) -0.0866(6) 0.059(4) Uani 1 1 d .
H22 H 0.2062 0.6803 -0.0943 0.071 Uiso 1 1 calc R
C23 C 0.1514(4) 0.6874(10) -0.0881(5) 0.051(3) Uani 1 1 d .
H23 H 0.1434 0.6162 -0.0985 0.061 Uiso 1 1 calc R
C24 C 0.1256(3) 0.7541(10) -0.0742(5) 0.040(3) Uani 1 1 d .
C25 C 0.1880(4) 1.0178(11) -0.0480(6) 0.053(3) Uani 1 1 d .
H25 H 0.1797 1.0464 -0.0169 0.064 Uiso 1 1 calc R
C26 C 0.2381(4) 1.0428(10) -0.0137(7) 0.066(4) Uani 1 1 d .
H26A H 0.2425 1.1184 -0.0098 0.100 Uiso 1 1 calc R
H26B H 0.2478 1.0142 -0.0420 0.100 Uiso 1 1 calc R
H26C H 0.2557 1.0115 0.0325 0.100 Uiso 1 1 calc R
C27 C 0.1595(5) 1.0787(12) -0.1184(7) 0.079(4) Uani 1 1 d .
H27A H 0.1677 1.1526 -0.1106 0.118 Uiso 1 1 calc R
H27B H 0.1277 1.0715 -0.1370 0.118 Uiso 1 1 calc R
H27C H 0.1653 1.0501 -0.1514 0.118 Uiso 1 1 calc R
C28 C 0.0835(4) 0.7066(9) -0.0819(6) 0.048(3) Uani 1 1 d .
H28 H 0.0694 0.7629 -0.0707 0.058 Uiso 1 1 calc R
C29 C 0.0936(4) 0.6137(10) -0.0322(7) 0.065(4) Uani 1 1 d .
H29A H 0.0657 0.5886 -0.0396 0.097 Uiso 1 1 calc R
H29B H 0.1138 0.6369 0.0158 0.097 Uiso 1 1 calc R
H29C H 0.1078 0.5573 -0.0415 0.097 Uiso 1 1 calc R
C30 C 0.0479(4) 0.6717(12) -0.1597(6) 0.074(4) Uani 1 1 d .
H30A H 0.0214 0.6434 -0.1636 0.111 Uiso 1 1 calc R
H30B H 0.0610 0.6181 -0.1729 0.111 Uiso 1 1 calc R
H30C H 0.0393 0.7320 -0.1903 0.111 Uiso 1 1 calc R
C31 C 0.2145(4) 0.6966(10) 0.1119(6) 0.048(3) Uani 1 1 d .
H31A H 0.2052 0.6971 0.0632 0.058 Uiso 1 1 calc R
H31B H 0.2429 0.7353 0.1404 0.058 Uiso 1 1 calc R
C32 C 0.2197(5) 0.5869(11) 0.1377(8) 0.077(4) Uani 1 1 d .
H32A H 0.2512 0.5646 0.1628 0.093 Uiso 1 1 calc R
H32B H 0.2012 0.5385 0.0987 0.093 Uiso 1 1 calc R
C33 C 0.2044(6) 0.5887(11) 0.1848(8) 0.090(5) Uani 1 1 d .
H33A H 0.1897 0.5219 0.1816 0.108 Uiso 1 1 calc R
H33B H 0.2303 0.5979 0.2332 0.108 Uiso 1 1 calc R
C34 C 0.1727(4) 0.6757(10) 0.1647(6) 0.057(3) Uani 1 1 d .
H34A H 0.1794 0.7145 0.2061 0.068 Uiso 1 1 calc R
H34B H 0.1417 0.6493 0.1399 0.068 Uiso 1 1 calc R

loop_
_atom_site_aniso_label
_atom_site_aniso_U_11
_atom_site_aniso_U_22
_atom_site_aniso_U_33
_atom_site_aniso_U_23
_atom_site_aniso_U_13
_atom_site_aniso_U_12
O1 0.042(4) 0.036(5) 0.041(4) 0.014(4) 0.025(4) 0.012(3)
U1 0.0271(2) 0.0372(2) 0.02375(19) 0.0025(2) 0.01324(15) 0.0026(2)
Cl1 0.0308(14) 0.0519(19) 0.0415(15) 0.0034(13) 0.0198(12) -0.0051(12)
Cl2 0.0462(15) 0.064(2) 0.0278(13) -0.0012(14) 0.0191(12) 0.0048(15)
Cl3 0.0376(15) 0.061(2) 0.0482(16) -0.0061(15) 0.0260(14) -0.0108(14)
N1 0.025(4) 0.037(6) 0.026(4) 0.000(4) 0.015(4) 0.001(4)
N2 0.022(4) 0.032(5) 0.024(4) -0.005(4) 0.008(3) -0.006(4)
C1 0.040(6) 0.031(6) 0.026(6) 0.003(5) 0.018(5) 0.006(5)
C2 0.023(5) 0.041(7) 0.022(5) 0.003(5) 0.004(4) 0.011(5)
C3 0.033(6) 0.037(7) 0.018(5) 0.002(5) 0.015(5) 0.000(5)
C4 0.059(7) 0.048(8) 0.039(6) 0.002(6) 0.025(6) 0.012(6)
C5 0.041(6) 0.098(11) 0.026(6) -0.003(6) 0.015(5) 0.015(7)
C6 0.022(5) 0.043(7) 0.014(5) -0.006(5) -0.002(4) 0.001(5)
C7 0.039(6) 0.017(6) 0.023(5) -0.004(5) -0.004(5) 0.007(5)
C8 0.032(6) 0.047(8) 0.061(8) 0.004(6) 0.023(6) 0.000(6)
C9 0.040(7) 0.058(9) 0.049(7) -0.016(6) 0.012(6) 0.007(6)
C10 0.051(8) 0.081(11) 0.043(7) -0.012(7) 0.027(6) 0.012(7)
C11 0.033(6) 0.054(8) 0.038(6) -0.002(6) 0.020(5) 0.010(5)
C12 0.054(7) 0.032(7) 0.054(7) -0.005(6) 0.035(6) -0.010(6)
C13 0.064(8) 0.079(10) 0.049(7) 0.001(7) 0.035(7) -0.020(7)
C14 0.078(10) 0.087(12) 0.058(9) 0.015(8) 0.036(8) -0.013(8)
C15 0.036(6) 0.062(9) 0.037(6) -0.004(6) 0.024(5) 0.006(5)
C16 0.056(8) 0.091(11) 0.060(8) 0.009(7) 0.043(7) 0.003(7)
C17 0.044(7) 0.114(13) 0.043(7) 0.003(8) 0.018(6) 0.016(8)
C19 0.023(5) 0.065(8) 0.022(5) 0.004(5) 0.015(5) 0.015(5)
C20 0.034(6) 0.064(10) 0.025(5) -0.003(5) 0.016(5) 0.000(5)
C21 0.044(7) 0.059(9) 0.059(8) -0.014(7) 0.035(6) -0.001(6)
C22 0.079(9) 0.063(10) 0.053(8) -0.009(7) 0.048(7) 0.012(8)
C23 0.057(8) 0.052(8) 0.041(7) -0.004(6) 0.026(6) 0.006(6)
C24 0.035(6) 0.058(8) 0.019(5) -0.012(5) 0.010(5) -0.002(6)
C25 0.045(7) 0.088(10) 0.044(7) 0.004(7) 0.035(6) -0.004(7)
C26 0.075(9) 0.078(11) 0.072(9) -0.018(7) 0.057(8) -0.034(8)
C27 0.084(10) 0.091(12) 0.069(9) 0.005(9) 0.047(8) -0.019(9)
C28 0.042(7) 0.047(8) 0.052(7) -0.012(6) 0.025(6) 0.002(6)
C29 0.075(9) 0.048(9) 0.065(9) -0.010(7) 0.035(8) -0.017(7)
C30 0.064(9) 0.091(12) 0.050(8) -0.026(8) 0.022(7) -0.011(8)
C31 0.048(7) 0.061(9) 0.044(7) -0.005(6) 0.031(6) 0.003(6)
C32 0.091(11) 0.055(10) 0.091(11) 0.024(9) 0.055(9) 0.028(8)
C33 0.150(15) 0.062(11) 0.105(12) 0.041(10) 0.100(12) 0.044(11)
C34 0.073(9) 0.045(8) 0.055(8) 0.025(6) 0.037(7) 0.010(7)

loop_
_atom_type_symbol
_atom_type_description
_atom_type_scat_dispersion_real
_atom_type_scat_dispersion_imag
_atom_type_scat_source
C C 0.0033 0.0016 'International Tables Vol C Tables 4.2.6.8 and 6.1.1.4'
H H 0.0000 0.0000 'International Tables Vol C Tables 4.2.6.8 and 6.1.1.4'
N N 0.0061 0.0033 'International Tables Vol C Tables 4.2.6.8 and 6.1.1.4'
O O 0.0106 0.0060 'International Tables Vol C Tables 4.2.6.8 and 6.1.1.4'
U U -9.6767 9.6646 'International Tables Vol C Tables 4.2.6.8 and 6.1.1.4'
Cl Cl 0.1484 0.1585 'International Tables Vol C Tables 4.2.6.8 and 6.1.1.4'

loop_
_geom_angle_atom_site_label_1
_geom_angle_atom_site_label_2
_geom_angle_atom_site_label_3
_geom_angle
C34 O1 C31 107.6(8)
C34 O1 U1 122.6(6)
C31 O1 U1 127.8(6)
N1 U1 N2 76.9(3)
N1 U1 O1 174.3(2)
N2 U1 O1 101.9(2)
N1 U1 Cl2 97.86(18)
N2 U1 Cl2 174.4(2)
O1 U1 Cl2 83.51(17)
N1 U1 Cl3 90.51(19)
N2 U1 Cl3 89.14(18)
O1 U1 Cl3 83.88(17)
Cl2 U1 Cl3 92.95(9)
N1 U1 Cl1 103.56(18)
N2 U1 Cl1 93.33(17)
O1 U1 Cl1 82.04(17)
Cl2 U1 Cl1 85.91(8)
Cl3 U1 Cl1 165.91(9)
C1 N1 C6 120.5(8)
C1 N1 U1 126.7(6)
C6 N1 U1 112.2(5)
C3 N2 C19 120.4(7)
C3 N2 U1 124.9(6)
C19 N2 U1 113.7(5)
N1 C1 C2 124.0(9)
N1 C1 C4 120.3(9)
C2 C1 C4 115.7(9)
C1 C2 C3 129.5(9)
N2 C3 C2 125.5(8)
N2 C3 C5 119.5(8)
C2 C3 C5 115.0(8)
C7 C6 C11 124.2(9)
C7 C6 N1 117.2(8)
C11 C6 N1 118.6(9)
C6 C7 C8 116.3(10)
C6 C7 C12 123.9(9)
C8 C7 C12 119.8(10)
C7 C8 C9 122.7(11)
C10 C9 C8 118.7(11)
C9 C10 C11 121.2(10)
C10 C11 C6 116.8(10)
C10 C11 C15 117.3(9)
C6 C11 C15 125.8(9)
C13 C12 C7 116.0(9)
C13 C12 C14 109.6(9)
C7 C12 C14 110.6(9)
C11 C15 C16 114.0(9)
C11 C15 C17 110.5(10)
C16 C15 C17 109.3(9)
C24 C19 C20 122.7(9)
C24 C19 N2 121.4(8)
C20 C19 N2 115.9(10)
C21 C20 C19 115.4(11)
C21 C20 C25 120.7(10)
C19 C20 C25 123.8(9)
C22 C21 C20 124.5(11)
C21 C22 C23 118.3(11)
C22 C23 C24 121.5(12)
C19 C24 C23 117.4(10)
C19 C24 C28 125.1(9)
C23 C24 C28 117.5(11)
C20 C25 C26 115.8(10)
C20 C25 C27 110.8(10)
C26 C25 C27 109.1(10)
C29 C28 C24 114.1(9)
C29 C28 C30 109.7(10)
C24 C28 C30 110.8(9)
C32 C31 O1 105.3(9)
C31 C32 C33 105.6(11)
C34 C33 C32 108.9(11)
C33 C34 O1 106.0(9)

loop_
_geom_bond_atom_site_label_1
_geom_bond_atom_site_label_2
_geom_bond_distance
O1 C34 1.477(11)
O1 C31 1.495(11)
O1 U1 2.416(7)
U1 N1 2.378(8)
U1 N2 2.404(7)
U1 Cl2 2.592(2)
U1 Cl3 2.593(3)
U1 Cl1 2.598(2)
N1 C1 1.354(11)
N1 C6 1.446(11)
N2 C3 1.338(11)
N2 C19 1.453(12)
C1 C2 1.384(13)
C1 C4 1.518(14)
C2 C3 1.390(13)
C3 C5 1.550(13)
C6 C7 1.363(14)
C6 C11 1.409(13)
C7 C8 1.374(14)
C7 C12 1.503(14)
C8 C9 1.411(15)
C9 C10 1.364(16)
C10 C11 1.398(15)
C11 C15 1.526(14)
C12 C13 1.490(14)
C12 C14 1.513(15)
C15 C16 1.525(15)
C15 C17 1.555(15)
C19 C24 1.385(15)
C19 C20 1.406(13)
C20 C21 1.404(14)
C20 C25 1.505(16)
C21 C22 1.335(16)
C22 C23 1.392(16)
C23 C24 1.404(14)
C24 C28 1.526(14)
C25 C26 1.519(15)
C25 C27 1.543(16)
C28 C29 1.527(16)
C28 C30 1.560(15)
C31 C32 1.470(16)
C32 C33 1.456(17)
C33 C34 1.447(16)

loop_
_platon_squeeze_void_nr
_platon_squeeze_void_average_x
_platon_squeeze_void_average_y
_platon_squeeze_void_average_z
_platon_squeeze_void_volume
_platon_squeeze_void_count_electrons
_platon_squeeze_void_content
1 0.500 0.000 0.349 1109 1143 '4 hexanes'
2 0.000 0.500 0.726 1109 1143 '4 hexanes '
